data_2236546
loop_
_publ_author_name
'Keikha, Mojtaba'
'Pourayoubi, Mehrdad'
'Jasinski, Jerry P.'
'Golen, James A.'

_publ_section_title
;
 Bis(pyrrolidin-1-yl)phosphinic (2,4-difluorobenzoyl)amide
;
_journal_coeditor_code PV2575
_journal_issue 9
_journal_name_full 'Acta Crystallographica Section E'
_journal_page_first o2688
_journal_paper_doi 10.1107/S1600536812034733
_journal_volume 68
_journal_year 2012
_chemical_formula_iupac 'C15 H20 F2 N3 O2 P'
_chemical_formula_moiety 'C15 H20 F2 N3 O2 P'
_chemical_formula_sum 'C15 H20 F2 N3 O2 P'
_chemical_formula_weight 343.31
_chemical_name_common
;
(2,4-Difluorobenzoyl)[bis(pyrrolidin-1-yl)phosphoryl]amine
;
_chemical_name_systematic
;
Bis(pyrrolidin-1-yl)phosphinic (2,4-difluorobenzoyl)amide
;
_space_group_IT_number 14
_symmetry_cell_setting monoclinic
_symmetry_space_group_name_Hall '-P 2yn'
_symmetry_space_group_name_H-M 'P 1 21/n 1'
_atom_sites_solution_hydrogens geom
_atom_sites_solution_primary direct
_atom_sites_solution_secondary difmap
_audit_creation_method SHELXL-97
_cell_angle_alpha 90.00
_cell_angle_beta 92.268(3)
_cell_angle_gamma 90.00
_cell_formula_units_Z 4
_cell_length_a 9.1028(3)
_cell_length_b 9.9477(2)
_cell_length_c 18.5465(5)
_cell_measurement_reflns_used 7108
_cell_measurement_temperature 173(2)
_cell_measurement_theta_max 32.33
_cell_measurement_theta_min 3.25
_cell_volume 1678.11(8)
_computing_cell_refinement '<i>CrysAlis PRO</i> (Oxford Diffraction, 2010)'
_computing_data_collection '<i>CrysAlis PRO</i> (Oxford Diffraction, 2010)'
_computing_data_reduction '<i>CrysAlis RED</i> (Oxford Diffraction, 2010)'
_computing_molecular_graphics '<i>SHELXTL</i>  (Sheldrick, 2008)'
_computing_publication_material
;
<i>SHELXTL</i>  (Sheldrick, 2008) and <i>enCIFer</i> (Allen <i>et
al.</i>,
2004)
;
_computing_structure_refinement '<i>SHELXL97</i> (Sheldrick, 2008)'
_computing_structure_solution '<i>SHELXS97</i> (Sheldrick, 2008)'
_diffrn_ambient_temperature 173(2)
_diffrn_detector_area_resol_mean 16.1500
_diffrn_measured_fraction_theta_full 0.998
_diffrn_measured_fraction_theta_max 0.998
_diffrn_measurement_device_type 'Oxford Diffraction Xcalibur Eos Gemini'
_diffrn_measurement_method '\w scans'
_diffrn_radiation_monochromator graphite
_diffrn_radiation_source 'Enhance (Mo) X-ray Source'
_diffrn_radiation_type MoK\a
_diffrn_radiation_wavelength 0.71073
_diffrn_reflns_av_R_equivalents 0.0172
_diffrn_reflns_av_sigmaI/netI 0.0147
_diffrn_reflns_limit_h_max 7
_diffrn_reflns_limit_h_min -12
_diffrn_reflns_limit_k_max 13
_diffrn_reflns_limit_k_min -12
_diffrn_reflns_limit_l_max 25
_diffrn_reflns_limit_l_min -24
_diffrn_reflns_number 17134
_diffrn_reflns_theta_full 25.00
_diffrn_reflns_theta_max 28.70
_diffrn_reflns_theta_min 3.26
_exptl_absorpt_coefficient_mu 0.196
_exptl_absorpt_correction_T_max 0.9619
_exptl_absorpt_correction_T_min 0.9258
_exptl_absorpt_correction_type multi-scan
_exptl_absorpt_process_details
;
(<i>CrysAlis RED</i>; Oxford Diffraction, 2010)
;
_exptl_crystal_colour colorless
_exptl_crystal_density_diffrn 1.359
_exptl_crystal_density_method 'not measured'
_exptl_crystal_description block
_exptl_crystal_F_000 720
_exptl_crystal_size_max 0.40
_exptl_crystal_size_mid 0.30
_exptl_crystal_size_min 0.20
_refine_diff_density_max 0.377
_refine_diff_density_min -0.299
_refine_ls_extinction_method none
_refine_ls_goodness_of_fit_ref 1.031
_refine_ls_hydrogen_treatment mixed
_refine_ls_matrix_type full
_refine_ls_number_parameters 300
_refine_ls_number_reflns 4339
_refine_ls_number_restraints 25
_refine_ls_restrained_S_all 1.039
_refine_ls_R_factor_all 0.0450
_refine_ls_R_factor_gt 0.0397
_refine_ls_shift/su_max 0.001
_refine_ls_shift/su_mean 0.000
_refine_ls_structure_factor_coef Fsqd
_refine_ls_weighting_details 'calc w=1/[\s^2^(Fo^2^)+(0.0515P)^2^+0.7979P] where P=(Fo^2^+2Fc^2^)/3'
_refine_ls_weighting_scheme calc
_refine_ls_wR_factor_gt 0.1033
_refine_ls_wR_factor_ref 0.1078
_reflns_number_gt 3828
_reflns_number_total 4339
_reflns_threshold_expression I>2sigma(I)
_cod_data_source_file pv2575.cif
_cod_data_source_block I
_cod_original_sg_symbol_H-M 'P 21/n'
_cod_database_code 2236546
_cod_database_fobs_code 2236546

loop_
_symmetry_equiv_pos_as_xyz
'x, y, z'
'-x+1/2, y+1/2, -z+1/2'
'-x, -y, -z'
'x-1/2, -y-1/2, z-1/2'

loop_
_atom_site_type_symbol
_atom_site_label
_atom_site_fract_x
_atom_site_fract_y
_atom_site_fract_z
_atom_site_U_iso_or_equiv
_atom_site_adp_type
_atom_site_calc_flag
_atom_site_refinement_flags
_atom_site_occupancy
_atom_site_symmetry_multiplicity
_atom_site_disorder_assembly
_atom_site_disorder_group
P P1 0.59836(4) 0.47159(3) 0.114620(16) 0.02308(10) Uani d . 1 1 A .
F F1 0.59877(19) 1.01499(17) 0.13543(9) 0.0434(4) Uani d PD 0.70 1 . .
F F1A 0.2448(4) 0.6940(3) 0.0502(2) 0.0405(8) Uani d PD 0.30 1 . .
F F2 0.17516(14) 1.14989(11) 0.00596(7) 0.0617(3) Uani d . 1 1 . .
O O1 0.53714(12) 0.37387(9) 0.06124(5) 0.0316(2) Uani d . 1 1 . .
O O3 0.57983(14) 0.75048(11) 0.18642(6) 0.0425(3) Uani d . 1 1 . .
N N1 0.53996(13) 0.62346(11) 0.08554(6) 0.0264(2) Uani d D 1 1 . .
H H1N 0.5064(18) 0.6275(17) 0.0427(7) 0.032 Uiso d D 1 1 . .
N N2 0.54212(13) 0.44054(13) 0.19479(6) 0.0317(3) Uani d D 1 1 . .
N N3 0.77636(14) 0.47924(12) 0.12213(7) 0.0326(3) Uani d D 1 1 . .
C C1 0.47337(16) 0.98082(14) 0.09944(7) 0.0289(3) Uani d D 1 1 . .
H H1A 0.571(4) 1.003(9) 0.117(4) 0.035 Uiso d PD 0.30 1 . .
C C2 0.38927(18) 1.08460(14) 0.07115(8) 0.0351(3) Uani d . 1 1 . .
H H2A 0.4184 1.1758 0.0770 0.042 Uiso calc R 1 1 . .
C C3 0.26117(18) 1.05011(15) 0.03401(9) 0.0365(3) Uani d . 1 1 . .
C C4 0.21545(16) 0.91998(16) 0.02352(8) 0.0354(3) Uani d . 1 1 . .
H H4A 0.1260 0.9000 -0.0024 0.042 Uiso calc R 1 1 . .
C C5 0.30424(15) 0.81899(14) 0.05208(7) 0.0285(3) Uani d D 1 1 . .
H H1 0.278(4) 0.7283(15) 0.0411(18) 0.034 Uiso d PD 0.70 1 . .
C C6 0.43458(14) 0.84645(12) 0.09091(6) 0.0239(2) Uani d . 1 1 . .
C C7 0.52591(15) 0.73730(13) 0.12577(7) 0.0264(3) Uani d . 1 1 . .
C C8 0.6225(6) 0.4742(8) 0.2636(3) 0.0272(17) Uani d PD 0.566(6) 1 A 5
H H8A 0.6806 0.5577 0.2591 0.033 Uiso calc PR 0.566(6) 1 A 5
H H8B 0.6888 0.4002 0.2796 0.033 Uiso calc PR 0.566(6) 1 A 5
C C9 0.4996(10) 0.4928(11) 0.3144(4) 0.065(2) Uani d PD 0.566(6) 1 A 5
H H9A 0.4666 0.5877 0.3146 0.078 Uiso calc PR 0.566(6) 1 A 5
H H9B 0.5314 0.4667 0.3641 0.078 Uiso calc PR 0.566(6) 1 A 5
C C10 0.3769(6) 0.4013(8) 0.2855(2) 0.0748(16) Uani d PD 0.566(6) 1 A 5
H H10A 0.2804 0.4304 0.3028 0.090 Uiso calc PR 0.566(6) 1 A 5
H H10B 0.3948 0.3069 0.3003 0.090 Uiso calc PR 0.566(6) 1 A 5
C C11 0.3829(8) 0.4168(11) 0.2035(4) 0.0489(19) Uani d PD 0.566(6) 1 A 5
H H11A 0.3491 0.3341 0.1781 0.059 Uiso calc PR 0.566(6) 1 A 5
H H11B 0.3231 0.4940 0.1858 0.059 Uiso calc PR 0.566(6) 1 A 5
C C8A 0.6167(14) 0.4736(16) 0.2641(6) 0.063(5) Uani d PD 0.434(6) 1 A 6
H H8AA 0.6565 0.5662 0.2632 0.076 Uiso calc PR 0.434(6) 1 A 6
H H8AB 0.6987 0.4103 0.2747 0.076 Uiso calc PR 0.434(6) 1 A 6
C C9A 0.5017(15) 0.4612(18) 0.3196(8) 0.085(5) Uani d PD 0.434(6) 1 A 6
H H9AA 0.5180 0.5274 0.3589 0.102 Uiso calc PR 0.434(6) 1 A 6
H H9AB 0.5003 0.3696 0.3404 0.102 Uiso calc PR 0.434(6) 1 A 6
C C10A 0.3614(6) 0.4907(8) 0.2760(3) 0.0644(17) Uani d PD 0.434(6) 1 A 6
H H10C 0.3506 0.5875 0.2646 0.077 Uiso calc PR 0.434(6) 1 A 6
H H10D 0.2731 0.4583 0.3003 0.077 Uiso calc PR 0.434(6) 1 A 6
C C11A 0.3941(13) 0.4072(19) 0.2095(7) 0.079(5) Uani d PD 0.434(6) 1 A 6
H H11C 0.3842 0.3099 0.2196 0.095 Uiso calc PR 0.434(6) 1 A 6
H H11D 0.3267 0.4313 0.1683 0.095 Uiso calc PR 0.434(6) 1 A 6
C C12 0.8722(3) 0.5949(3) 0.1329(3) 0.0476(10) Uani d PD 0.566(6) 1 A 3
H H12A 0.8306 0.6592 0.1673 0.057 Uiso calc PR 0.566(6) 1 A 3
H H12B 0.8873 0.6417 0.0866 0.057 Uiso calc PR 0.566(6) 1 A 3
C C13 1.0112(5) 0.5376(5) 0.1622(6) 0.118(3) Uani d PD 0.566(6) 1 A 3
H H13A 1.0949 0.5834 0.1402 0.142 Uiso calc PR 0.566(6) 1 A 3
H H13B 1.0191 0.5532 0.2150 0.142 Uiso calc PR 0.566(6) 1 A 3
C C14 1.0185(4) 0.3994(5) 0.1484(3) 0.0579(11) Uani d PD 0.566(6) 1 A 3
H H14A 1.0650 0.3506 0.1898 0.069 Uiso calc PR 0.566(6) 1 A 3
H H14B 1.0740 0.3810 0.1047 0.069 Uiso calc PR 0.566(6) 1 A 3
C C15 0.8656(9) 0.3626(9) 0.1378(6) 0.065(3) Uani d PD 0.566(6) 1 A 3
H H15A 0.8549 0.2979 0.0973 0.078 Uiso calc PR 0.566(6) 1 A 3
H H15B 0.8314 0.3181 0.1818 0.078 Uiso calc PR 0.566(6) 1 A 3
C C12A 0.8614(5) 0.5743(6) 0.0805(4) 0.0635(17) Uani d PD 0.434(6) 1 A 4
H H12C 0.8512 0.6670 0.0991 0.076 Uiso calc PR 0.434(6) 1 A 4
H H12D 0.8299 0.5725 0.0288 0.076 Uiso calc PR 0.434(6) 1 A 4
C C13A 1.0174(6) 0.5242(7) 0.0916(6) 0.081(2) Uani d PD 0.434(6) 1 A 4
H H13C 1.0757 0.5418 0.0487 0.098 Uiso calc PR 0.434(6) 1 A 4
H H13D 1.0668 0.5667 0.1343 0.098 Uiso calc PR 0.434(6) 1 A 4
C C14A 0.9971(6) 0.3782(7) 0.1029(6) 0.082(2) Uani d PD 0.434(6) 1 A 4
H H14C 1.0803 0.3433 0.1335 0.099 Uiso calc PR 0.434(6) 1 A 4
H H14D 0.9982 0.3316 0.0558 0.099 Uiso calc PR 0.434(6) 1 A 4
C C15A 0.8561(9) 0.3470(9) 0.1381(4) 0.0336(18) Uani d PD 0.434(6) 1 A 4
H H15C 0.8710 0.3310 0.1906 0.040 Uiso calc PR 0.434(6) 1 A 4
H H15D 0.8046 0.2694 0.1153 0.040 Uiso calc PR 0.434(6) 1 A 4

loop_
_atom_site_aniso_label
_atom_site_aniso_U_11
_atom_site_aniso_U_22
_atom_site_aniso_U_33
_atom_site_aniso_U_12
_atom_site_aniso_U_13
_atom_site_aniso_U_23
P1 0.02981(18) 0.02096(16) 0.01801(16) 0.00199(12) -0.00475(11) 0.00008(11)
F1 0.0477(8) 0.0307(7) 0.0504(10) -0.0092(6) -0.0175(6) -0.0046(6)
F1A 0.0350(18) 0.0305(16) 0.055(2) -0.0053(12) -0.0065(14) -0.0031(14)
F2 0.0686(7) 0.0373(6) 0.0781(8) 0.0235(5) -0.0103(6) 0.0113(5)
O1 0.0503(6) 0.0211(4) 0.0227(4) 0.0007(4) -0.0091(4) -0.0013(3)
O3 0.0668(8) 0.0314(5) 0.0276(5) 0.0033(5) -0.0184(5) -0.0070(4)
N1 0.0376(6) 0.0214(5) 0.0193(5) 0.0052(4) -0.0090(4) -0.0025(4)
N2 0.0337(6) 0.0406(7) 0.0205(5) -0.0028(5) -0.0027(4) 0.0009(5)
N3 0.0317(6) 0.0307(6) 0.0349(6) 0.0038(5) -0.0034(5) 0.0060(5)
C1 0.0343(7) 0.0247(6) 0.0277(6) -0.0036(5) 0.0024(5) -0.0037(5)
C2 0.0492(9) 0.0203(6) 0.0365(7) -0.0001(6) 0.0090(6) 0.0004(5)
C3 0.0420(8) 0.0285(7) 0.0393(8) 0.0126(6) 0.0042(6) 0.0053(6)
C4 0.0319(7) 0.0350(7) 0.0388(8) 0.0057(6) -0.0031(6) 0.0000(6)
C5 0.0308(7) 0.0235(6) 0.0310(6) 0.0001(5) -0.0001(5) -0.0020(5)
C6 0.0300(6) 0.0206(6) 0.0213(5) 0.0015(5) 0.0021(5) -0.0020(4)
C7 0.0334(7) 0.0222(6) 0.0232(6) 0.0002(5) -0.0038(5) -0.0023(5)
C8 0.031(2) 0.040(5) 0.011(3) 0.004(2) -0.002(2) 0.001(3)
C9 0.073(5) 0.094(4) 0.029(3) -0.020(3) 0.015(3) -0.026(3)
C10 0.073(3) 0.108(5) 0.045(2) -0.016(3) 0.023(2) 0.007(3)
C11 0.027(2) 0.085(5) 0.035(3) -0.010(2) 0.014(2) 0.001(3)
C8A 0.096(8) 0.054(9) 0.038(7) -0.004(6) -0.025(6) 0.005(6)
C9A 0.073(7) 0.150(12) 0.033(4) 0.011(6) 0.008(4) 0.025(6)
C10A 0.057(3) 0.091(5) 0.047(3) 0.014(3) 0.020(2) 0.007(3)
C11A 0.065(6) 0.134(12) 0.037(4) -0.022(6) -0.017(4) -0.003(5)
C12 0.0330(15) 0.0340(15) 0.076(3) -0.0070(11) -0.0001(15) 0.0075(16)
C13 0.038(2) 0.063(3) 0.249(10) -0.003(2) -0.038(4) -0.015(4)
C14 0.0310(16) 0.061(2) 0.080(3) 0.0046(15) -0.0115(18) 0.014(2)
C15 0.048(4) 0.052(4) 0.095(5) 0.010(3) 0.002(3) 0.036(3)
C12A 0.043(2) 0.053(3) 0.095(5) -0.009(2) 0.004(3) 0.019(3)
C13A 0.031(2) 0.074(4) 0.139(7) -0.005(2) 0.009(3) 0.024(4)
C14A 0.030(2) 0.069(4) 0.148(8) 0.013(2) 0.000(4) -0.003(5)
C15A 0.029(3) 0.033(3) 0.037(3) 0.015(2) -0.014(2) -0.009(3)

loop_
_atom_type_symbol
_atom_type_description
_atom_type_scat_dispersion_real
_atom_type_scat_dispersion_imag
_atom_type_scat_source
C C 0.0033 0.0016 'International Tables Vol C Tables 4.2.6.8 and 6.1.1.4'
H H 0.0000 0.0000 'International Tables Vol C Tables 4.2.6.8 and 6.1.1.4'
N N 0.0061 0.0033 'International Tables Vol C Tables 4.2.6.8 and 6.1.1.4'
O O 0.0106 0.0060 'International Tables Vol C Tables 4.2.6.8 and 6.1.1.4'
F F 0.0171 0.0103 'International Tables Vol C Tables 4.2.6.8 and 6.1.1.4'
P P 0.1023 0.0942 'International Tables Vol C Tables 4.2.6.8 and 6.1.1.4'

loop_
_geom_angle_atom_site_label_1
_geom_angle_atom_site_label_2
_geom_angle_atom_site_label_3
_geom_angle
O1 P1 N2 111.35(6)
O1 P1 N3 115.87(7)
N2 P1 N3 106.30(6)
O1 P1 N1 105.63(5)
N2 P1 N1 110.96(6)
N3 P1 N1 106.68(6)
C7 N1 P1 127.22(9)
C7 N1 H1N 116.0(12)
P1 N1 H1N 116.3(12)
C11A N2 C8A 107.0(7)
C8A N2 C11 111.2(6)
C11A N2 C8 109.0(6)
C11 N2 C8 113.1(4)
C11A N2 P1 123.8(6)
C8A N2 P1 127.5(5)
C11 N2 P1 118.4(3)
C8 N2 P1 125.6(2)
C15 N3 C12 106.2(4)
C15 N3 C12A 108.8(4)
C12 N3 C15A 112.2(3)
C12A N3 C15A 113.7(4)
C15 N3 P1 122.2(4)
C12 N3 P1 129.90(15)
C12A N3 P1 122.2(2)
C15A N3 P1 116.2(3)
F1 C1 C2 116.64(14)
F1 C1 C6 120.47(14)
C2 C1 C6 122.88(13)
C2 C1 H1A 117(5)
C6 C1 H1A 119(5)
C3 C2 C1 116.86(13)
C3 C2 H2A 121.6
C1 C2 H2A 121.6
F2 C3 C4 118.00(15)
F2 C3 C2 118.39(14)
C4 C3 C2 123.62(13)
C3 C4 C5 117.54(14)
C3 C4 H4A 121.2
C5 C4 H4A 121.2
F1A C5 C4 115.48(19)
F1A C5 C6 121.66(19)
C4 C5 C6 122.00(13)
C4 C5 H1 118(2)
C6 C5 H1 120(2)
C1 C6 C5 117.10(12)
C1 C6 C7 120.90(12)
C5 C6 C7 121.91(11)
O3 C7 N1 123.49(12)
O3 C7 C6 121.16(12)
N1 C7 C6 115.32(11)
N2 C8 C9 102.3(5)
N2 C8 H8A 111.3
C9 C8 H8A 111.3
N2 C8 H8B 111.3
C9 C8 H8B 111.3
H8A C8 H8B 109.2
C8 C9 C10 105.1(6)
C8 C9 H9A 110.7
C10 C9 H9A 110.7
C8 C9 H9B 110.7
C10 C9 H9B 110.7
H9A C9 H9B 108.8
C9 C10 C11 103.6(5)
C9 C10 H10A 111.0
C11 C10 H10A 111.0
C9 C10 H10B 111.0
C11 C10 H10B 111.0
H10A C10 H10B 109.0
N2 C11 C10 101.4(6)
N2 C11 H11A 111.5
C10 C11 H11A 111.5
N2 C11 H11B 111.5
C10 C11 H11B 111.5
H11A C11 H11B 109.3
N2 C8A C9A 105.7(10)
N2 C8A H8AA 110.6
C9A C8A H8AA 110.6
N2 C8A H8AB 110.6
C9A C8A H8AB 110.6
H8AA C8A H8AB 108.7
C8A C9A C10A 102.4(10)
C8A C9A H9AA 111.3
C10A C9A H9AA 111.3
C8A C9A H9AB 111.3
C10A C9A H9AB 111.3
H9AA C9A H9AB 109.2
C9A C10A C11A 98.0(9)
C9A C10A H10C 112.2
C11A C10A H10C 112.2
C9A C10A H10D 112.2
C11A C10A H10D 112.2
H10C C10A H10D 109.8
N2 C11A C10A 104.1(9)
N2 C11A H11C 110.9
C10A C11A H11C 110.9
N2 C11A H11D 110.9
C10A C11A H11D 110.9
H11C C11A H11D 108.9
N3 C12 C13 104.3(3)
N3 C12 H12A 110.9
C13 C12 H12A 110.9
N3 C12 H12B 110.9
C13 C12 H12B 110.9
H12A C12 H12B 108.9
C14 C13 C12 111.0(4)
C14 C13 H13A 109.4
C12 C13 H13A 109.4
C14 C13 H13B 109.4
C12 C13 H13B 109.4
H13A C13 H13B 108.0
C13 C14 C15 102.8(5)
C13 C14 H14A 111.2
C15 C14 H14A 111.2
C13 C14 H14B 111.2
C15 C14 H14B 111.2
H14A C14 H14B 109.1
N3 C15 C14 110.8(6)
N3 C15 H15A 109.5
C14 C15 H15A 109.5
N3 C15 H15B 109.5
C14 C15 H15B 109.5
H15A C15 H15B 108.1
N3 C12A C13A 103.2(4)
N3 C12A H12C 111.1
C13A C12A H12C 111.1
N3 C12A H12D 111.1
C13A C12A H12D 111.1
H12C C12A H12D 109.1
C14A C13A C12A 102.8(4)
C14A C13A H13C 111.2
C12A C13A H13C 111.2
C14A C13A H13D 111.2
C12A C13A H13D 111.2
H13C C13A H13D 109.1
C13A C14A C15A 112.3(5)
C13A C14A H14C 109.1
C15A C14A H14C 109.1
C13A C14A H14D 109.1
C15A C14A H14D 109.1
H14C C14A H14D 107.9
C14A C15A N3 98.4(6)
C14A C15A H15C 112.1
N3 C15A H15C 112.1
C14A C15A H15D 112.1
N3 C15A H15D 112.1
H15C C15A H15D 109.7

loop_
_geom_bond_atom_site_label_1
_geom_bond_atom_site_label_2
_geom_bond_distance
P1 O1 1.4805(10)
P1 N2 1.6213(12)
P1 N3 1.6226(13)
P1 N1 1.6832(11)
F1 C1 1.3431(19)
F1 H1A 0.43(5)
F1A C5 1.356(3)
F1A H1 0.49(2)
F2 C3 1.3552(17)
O3 C7 1.2165(16)
N1 C7 1.3649(16)
N1 H1N 0.841(13)
N2 C11A 1.425(11)
N2 C8A 1.467(11)
N2 C11 1.484(6)
N2 C8 1.484(6)
N3 C15 1.440(9)
N3 C12 1.453(3)
N3 C12A 1.462(5)
N3 C15A 1.526(8)
C1 C2 1.377(2)
C1 C6 1.3900(18)
C1 H1A 0.957(10)
C2 C3 1.374(2)
C2 H2A 0.9500
C3 C4 1.371(2)
C4 C5 1.3817(19)
C4 H4A 0.9500
C5 C6 1.3905(18)
C5 H1 0.953(10)
C6 C7 1.4985(17)
C8 C9 1.503(8)
C8 H8A 0.9900
C8 H8B 0.9900
C9 C10 1.521(9)
C9 H9A 0.9900
C9 H9B 0.9900
C10 C11 1.532(9)
C10 H10A 0.9900
C10 H10B 0.9900
C11 H11A 0.9900
C11 H11B 0.9900
C8A C9A 1.502(14)
C8A H8AA 0.9900
C8A H8AB 0.9900
C9A C10A 1.513(14)
C9A H9AA 0.9900
C9A H9AB 0.9900
C10A C11A 1.526(13)
C10A H10C 0.9900
C10A H10D 0.9900
C11A H11C 0.9900
C11A H11D 0.9900
C12 C13 1.472(5)
C12 H12A 0.9900
C12 H12B 0.9900
C13 C14 1.400(7)
C13 H13A 0.9900
C13 H13B 0.9900
C14 C15 1.445(9)
C14 H14A 0.9900
C14 H14B 0.9900
C15 H15A 0.9900
C15 H15B 0.9900
C12A C13A 1.512(7)
C12A H12C 0.9900
C12A H12D 0.9900
C13A C14A 1.480(8)
C13A H13C 0.9900
C13A H13D 0.9900
C14A C15A 1.495(10)
C14A H14C 0.9900
C14A H14D 0.9900
C15A H15C 0.9900
C15A H15D 0.9900

loop_
_geom_hbond_atom_site_label_D
_geom_hbond_atom_site_label_H
_geom_hbond_atom_site_label_A
_geom_hbond_site_symmetry_A
_geom_hbond_distance_DH
_geom_hbond_distance_HA
_geom_hbond_distance_DA
_geom_hbond_angle_DHA
N1 H1N O1 3_665 0.841(13) 1.953(14) 2.7845(14) 169.9(16)

loop_
_geom_torsion_atom_site_label_1
_geom_torsion_atom_site_label_2
_geom_torsion_atom_site_label_3
_geom_torsion_atom_site_label_4
_geom_torsion
O1 P1 N1 C7 157.09(12)
N2 P1 N1 C7 36.30(14)
N3 P1 N1 C7 -79.07(13)
O1 P1 N2 C11A -43.6(9)
N3 P1 N2 C11A -170.6(9)
N1 P1 N2 C11A 73.7(9)
O1 P1 N2 C8A 153.3(8)
N3 P1 N2 C8A 26.3(8)
N1 P1 N2 C8A -89.3(8)
O1 P1 N2 C11 -48.0(5)
N3 P1 N2 C11 -175.0(5)
N1 P1 N2 C11 69.4(5)
O1 P1 N2 C8 152.4(4)
N3 P1 N2 C8 25.4(4)
N1 P1 N2 C8 -90.2(4)
O1 P1 N3 C15 -55.4(5)
N2 P1 N3 C15 68.9(5)
N1 P1 N3 C15 -172.6(5)
O1 P1 N3 C12 141.4(3)
N2 P1 N3 C12 -94.3(3)
N1 P1 N3 C12 24.2(3)
O1 P1 N3 C12A 92.4(4)
N2 P1 N3 C12A -143.3(4)
N1 P1 N3 C12A -24.8(4)
O1 P1 N3 C15A -54.8(3)
N2 P1 N3 C15A 69.5(3)
N1 P1 N3 C15A -172.0(3)
F1 C1 C2 C3 179.74(15)
C6 C1 C2 C3 0.9(2)
C1 C2 C3 F2 179.47(13)
C1 C2 C3 C4 -0.7(2)
F2 C3 C4 C5 179.73(14)
C2 C3 C4 C5 -0.1(2)
C3 C4 C5 F1A 170.3(2)
C3 C4 C5 C6 0.8(2)
F1 C1 C6 C5 -179.07(14)
C2 C1 C6 C5 -0.2(2)
F1 C1 C6 C7 4.2(2)
C2 C1 C6 C7 -176.98(13)
F1A C5 C6 C1 -169.5(2)
C4 C5 C6 C1 -0.6(2)
F1A C5 C6 C7 7.2(3)
C4 C5 C6 C7 176.09(13)
P1 N1 C7 O3 14.1(2)
P1 N1 C7 C6 -164.21(10)
C1 C6 C7 O3 39.6(2)
C5 C6 C7 O3 -137.01(15)
C1 C6 C7 N1 -142.04(13)
C5 C6 C7 N1 41.38(18)
C11A N2 C8 C9 -14.5(11)
C8A N2 C8 C9 -1E1(3)
C11 N2 C8 C9 -9.0(9)
P1 N2 C8 C9 151.5(5)
N2 C8 C9 C10 29.3(9)
C8 C9 C10 C11 -39.2(10)
C11A N2 C11 C10 37(7)
C8A N2 C11 C10 -14.5(10)
C8 N2 C11 C10 -14.4(8)
P1 N2 C11 C10 -176.5(4)
C9 C10 C11 N2 31.8(9)
C11A N2 C8A C9A -1.6(15)
C11 N2 C8A C9A 3.8(13)
C8 N2 C8A C9A -18E1(3)
P1 N2 C8A C9A 163.7(8)
N2 C8A C9A C10A -27.4(14)
C8A C9A C10A C11A 43.4(14)
C8A N2 C11A C10A 30.0(14)
C11 N2 C11A C10A -100(8)
C8 N2 C11A C10A 30.2(13)
P1 N2 C11A C10A -136.0(7)
C9A C10A C11A N2 -45.7(14)
C15 N3 C12 C13 -5.9(7)
C12A N3 C12 C13 -105.9(6)
C15A N3 C12 C13 -5.0(6)
P1 N3 C12 C13 159.3(5)
N3 C12 C13 C14 18.5(8)
C12 C13 C14 C15 -22.6(9)
C12 N3 C15 C14 -7.8(8)
C12A N3 C15 C14 34.0(8)
P1 N3 C15 C14 -174.4(4)
C13 C14 C15 N3 18.6(9)
C15 N3 C12A C13A -15.8(7)
C12 N3 C12A C13A 77.2(6)
C15A N3 C12A C13A -19.4(7)
P1 N3 C12A C13A -167.4(4)
N3 C12A C13A C14A 28.8(8)
C12A C13A C14A C15A -30.9(10)
C13A C14A C15A N3 18.5(8)
C15 N3 C15A C14A -33(6)
C12 N3 C15A C14A -42.0(5)
C12A N3 C15A C14A 1.4(6)
P1 N3 C15A C14A 151.4(4)
